data_2200140
loop_
_publ_author_name
'Uerdingen, Marc'
'Sch\"urmann, Markus'
'Preut, Hans'
'Krause, Norbert'

_publ_section_title
;
 3,17-Dioxo-11-fluoroandrosta-4,6-diene
;
_journal_issue 2
_journal_name_full 'Acta Crystallographica Section E'
_journal_page_first o106
_journal_page_last o107
_journal_paper_doi 10.1107/S1600536801000484
_journal_volume 57
_journal_year 2001
_chemical_formula_iupac 'C18 H21 F1 O2'
_chemical_formula_moiety 'C18 H21 F1 O2'
_chemical_formula_sum 'C18 H21 F O2'
_chemical_formula_weight 288.35
_chemical_name_systematic
;
 ?
;
_space_group_IT_number 4
_symmetry_cell_setting monoclinic
_symmetry_space_group_name_Hall 'P 2yb'
_symmetry_space_group_name_H-M 'P 1 21 1'
_audit_creation_method SHELXL-97
_cell_angle_alpha 90.00
_cell_angle_beta 94.349(3)
_cell_angle_gamma 90.00
_cell_formula_units_Z 2
_cell_length_a 9.4058(5)
_cell_length_b 7.7654(4)
_cell_length_c 10.2125(6)
_cell_measurement_reflns_used 3898
_cell_measurement_temperature 291.0(10)
_cell_measurement_theta_max 25.34
_cell_measurement_theta_min 3.30
_cell_volume 743.77(7)
_computing_cell_refinement
;
DENZO and SCALEPACK (Otwinowski & Minor, 1997)
;
_computing_data_collection 'COLLECT (Nonius, 1998)'
_computing_data_reduction
;
DENZO and SCALEPACK
;
_computing_molecular_graphics 'SHELXTL-Plus (Sheldrick, 1991)'
_computing_publication_material 'SHELXL97 and PARST95 (Nardelli, 1995)'
_computing_structure_refinement 'SHELXL97 (Sheldrick, 1997)'
_computing_structure_solution 'SHELXS97 (Sheldrick, 1990)'
_diffrn_ambient_temperature 291.0(10)
_diffrn_detector_area_resol_mean '10 vertical, 18 horizontal'
_diffrn_measured_fraction_theta_full .95
_diffrn_measured_fraction_theta_max .95
_diffrn_measurement_device_type 'Nonius KappaCCD'
_diffrn_measurement_method
;
206 frames via \w-rotation (\D\w=1%) at different \k-angles and two
times 60 s per frame
;
_diffrn_radiation_monochromator graphite
_diffrn_radiation_source 'fine-focus sealed tube'
_diffrn_radiation_type MoK\a
_diffrn_radiation_wavelength .71073
_diffrn_reflns_av_R_equivalents .042
_diffrn_reflns_av_sigmaI/netI .070
_diffrn_reflns_limit_h_max 11
_diffrn_reflns_limit_h_min -11
_diffrn_reflns_limit_k_max 9
_diffrn_reflns_limit_k_min 0
_diffrn_reflns_limit_l_max 12
_diffrn_reflns_limit_l_min 0
_diffrn_reflns_number 3898
_diffrn_reflns_theta_full 25.34
_diffrn_reflns_theta_max 25.34
_diffrn_reflns_theta_min 3.30
_diffrn_standards_decay_% 0
_diffrn_standards_number 0
_exptl_absorpt_coefficient_mu .09
_exptl_absorpt_correction_type none
_exptl_crystal_colour colourless
_exptl_crystal_density_diffrn 1.288
_exptl_crystal_density_method 'not measured'
_exptl_crystal_description plate
_exptl_crystal_F_000 308
_exptl_crystal_size_max .35
_exptl_crystal_size_mid .30
_exptl_crystal_size_min .05
_refine_diff_density_max .11
_refine_diff_density_min -.14
_refine_ls_abs_structure_details 'Flack (1983)'
_refine_ls_abs_structure_Flack -.8(16)
_refine_ls_extinction_method none
_refine_ls_goodness_of_fit_ref .99
_refine_ls_hydrogen_treatment constr
_refine_ls_matrix_type full
_refine_ls_number_parameters 190
_refine_ls_number_reflns 1409
_refine_ls_number_restraints 1
_refine_ls_restrained_S_all .99
_refine_ls_R_factor_all .094
_refine_ls_R_factor_gt .042
_refine_ls_shift/su_max <0.001
_refine_ls_shift/su_mean .000
_refine_ls_structure_factor_coef Fsqd
_refine_ls_weighting_details 'w = 1/[\s^2^(Fo^2^)+(0.0429P)^2^] where P = (Fo^2^+2Fc^2^)/3'
_refine_ls_weighting_scheme calc
_refine_ls_wR_factor_ref .096
_reflns_number_gt 876
_reflns_number_total 1409
_reflns_threshold_expression I>2\s(I)
_cod_data_source_file ci6002.cif
_cod_data_source_block I
_cod_original_sg_symbol_H-M 'P 21'
_cod_original_formula_sum 'C18 H21 F1 O2'
_cod_database_code 2200140
_cod_database_fobs_code 2200140

loop_
_symmetry_equiv_pos_as_xyz
'x, y, z'
'-x, y+1/2, -z'

loop_
_atom_site_label
_atom_site_fract_x
_atom_site_fract_y
_atom_site_fract_z
_atom_site_U_iso_or_equiv
_atom_site_adp_type
_atom_site_calc_flag
_atom_site_refinement_flags
_atom_site_occupancy
_atom_site_disorder_assembly
_atom_site_disorder_group
_atom_site_type_symbol
F1 .5391(2) .2418(4) .6004(2) .0947(9) Uani d . 1 . . F
O1 .0109(4) .3391(5) .9978(4) .1056(11) Uani d . 1 . . O
O2 1.0462(2) .4745(4) .6286(2) .0814(10) Uani d . 1 . . O
C1 .3359(3) .2215(6) .8491(3) .0584(10) Uani d . 1 . . C
H1A .3892 .2069 .9334 .070 Uiso calc R 1 . . H
H1B .3643 .1306 .7914 .070 Uiso calc R 1 . . H
C2 .1765(3) .2049(5) .8670(4) .0642(11) Uani d . 1 . . C
H2A .1245 .1988 .7814 .077 Uiso calc R 1 . . H
H2B .1596 .0987 .9133 .077 Uiso calc R 1 . . H
C3 .1217(4) .3532(6) .9420(3) .0683(12) Uani d . 1 . . C
C4 .1963(4) .5148(6) .9382(3) .0588(10) Uani d . 1 . . C
H4A .1649 .6061 .9874 .071 Uiso calc R 1 . . H
C5 .3089(3) .5403(5) .8671(3) .0489(9) Uani d . 1 . . C
C6 .3690(3) .7099(5) .8550(3) .0586(11) Uani d . 1 . . C
H6A .3278 .8013 .8971 .070 Uiso calc R 1 . . H
C7 .4800(4) .7414(5) .7867(3) .0595(10) Uani d . 1 . . C
H7A .5108 .8547 .7801 .071 Uiso calc R 1 . . H
C8 .5585(3) .6031(5) .7197(3) .0489(9) Uani d . 1 . . C
H8A .5194 .5973 .6281 .059 Uiso calc R 1 . . H
C9 .5331(3) .4285(5) .7837(3) .0450(9) Uani d . 1 . . C
H9A .5741 .4373 .8746 .054 Uiso calc R 1 . . H
C10 .3730(3) .3956(5) .7914(3) .0460(9) Uani d . 1 . . C
H10A .3286 .3997 .7015 .055 Uiso calc R 1 . . H
C11 .6114(3) .2810(5) .7214(4) .0603(10) Uani d . 1 . . C
H11A .6079 .1798 .7785 .072 Uiso calc R 1 . . H
C12 .7677(4) .3185(5) .6999(4) .0617(10) Uani d . 1 . . C
H12A .8236 .3121 .7835 .074 Uiso calc R 1 . . H
H12B .8027 .2306 .6430 .074 Uiso calc R 1 . . H
C13 .7888(3) .4934(5) .6394(3) .0504(10) Uani d . 1 . . C
C14 .7183(3) .6309(5) .7200(3) .0496(9) Uani d . 1 . . C
H14A .7564 .6139 .8110 .060 Uiso calc R 1 . . H
C15 .7808(4) .8016(6) .6759(4) .0777(13) Uani d . 1 . . C
H15A .7726 .8910 .7413 .093 Uiso calc R 1 . . H
H15B .7348 .8398 .5928 .093 Uiso calc R 1 . . H
C16 .9378(4) .7524(7) .6625(4) .0852(14) Uani d . 1 . . C
H16A .9740 .8112 .5882 .102 Uiso calc R 1 . . H
H16B .9961 .7840 .7413 .102 Uiso calc R 1 . . H
C17 .9409(4) .5606(7) .6425(3) .0639(11) Uani d . 1 . . C
C18 .7380(3) .4975(7) .4917(3) .0828(15) Uani d . 1 . . C
H18A .7525 .6107 .4573 .124 Uiso calc R 1 . . H
H18B .6385 .4690 .4809 .124 Uiso calc R 1 . . H
H18C .7916 .4153 .4452 .124 Uiso calc R 1 . . H

loop_
_atom_site_aniso_label
_atom_site_aniso_U_11
_atom_site_aniso_U_22
_atom_site_aniso_U_33
_atom_site_aniso_U_12
_atom_site_aniso_U_13
_atom_site_aniso_U_23
F1 .0588(12) .109(2) .1170(17) -.0086(14) .0121(11) -.0693(17)
O1 .0908(19) .102(3) .132(2) -.019(2) .0631(16) -.009(2)
O2 .0479(14) .114(3) .0829(16) .0106(17) .0068(11) .0023(17)
C1 .055(2) .047(3) .074(2) -.004(2) .0058(17) .000(2)
C2 .057(2) .055(3) .082(2) -.009(2) .0128(18) .008(2)
C3 .063(2) .079(4) .064(2) .001(3) .0176(18) .000(2)
C4 .059(2) .055(3) .063(2) -.003(2) .0140(17) -.0066(19)
C5 .0477(19) .050(3) .0487(18) .0040(19) .0004(15) -.0009(17)
C6 .066(2) .042(3) .070(2) .006(2) .0178(19) -.005(2)
C7 .064(2) .034(2) .082(3) .004(2) .0132(19) .004(2)
C8 .050(2) .046(3) .0508(18) .0034(19) .0040(14) .0039(18)
C9 .0473(19) .039(3) .0487(18) .0021(17) .0029(14) -.0032(16)
C10 .0440(19) .042(3) .0517(18) .0012(17) .0055(14) -.0015(18)
C11 .049(2) .048(3) .084(3) .0005(19) .0055(18) -.011(2)
C12 .049(2) .049(3) .088(3) .0054(19) .0082(17) -.008(2)
C13 .0407(18) .061(3) .0488(18) .004(2) .0019(14) -.0020(19)
C14 .054(2) .043(3) .0530(19) -.0043(19) .0057(15) .0074(18)
C15 .073(3) .065(3) .098(3) -.004(2) .019(2) .017(2)
C16 .067(3) .087(4) .104(3) -.015(3) .021(2) .024(3)
C17 .053(2) .087(4) .051(2) .004(2) .0027(16) .013(2)
C18 .057(2) .134(5) .057(2) .013(3) .0026(16) -.008(3)

loop_
_atom_type_symbol
_atom_type_description
_atom_type_scat_dispersion_real
_atom_type_scat_dispersion_imag
_atom_type_scat_source
C C .0033 .0016 'International Tables Vol C Tables 4.2.6.8 and 6.1.1.4'
H H .0000 .0000 'International Tables Vol C Tables 4.2.6.8 and 6.1.1.4'
O O .0106 .0060 'International Tables Vol C Tables 4.2.6.8 and 6.1.1.4'
F F .0171 .0103 'International Tables Vol C Tables 4.2.6.8 and 6.1.1.4'

loop_
_geom_angle_atom_site_label_1
_geom_angle_atom_site_label_2
_geom_angle_atom_site_label_3
_geom_angle
C10 C1 C2 112.1(3)
C10 C1 H1A 109.2
C2 C1 H1A 109.2
C10 C1 H1B 109.2
C2 C1 H1B 109.2
H1A C1 H1B 107.9
C3 C2 C1 112.1(3)
C3 C2 H2A 109.2
C1 C2 H2A 109.2
C3 C2 H2B 109.2
C1 C2 H2B 109.2
H2A C2 H2B 107.9
O1 C3 C4 121.4(4)
O1 C3 C2 120.4(4)
C4 C3 C2 118.0(3)
C5 C4 C3 123.3(4)
C5 C4 H4A 118.4
C3 C4 H4A 118.4
C4 C5 C6 120.8(3)
C4 C5 C10 121.8(3)
C6 C5 C10 117.4(3)
C7 C6 C5 123.0(4)
C7 C6 H6A 118.5
C5 C6 H6A 118.5
C6 C7 C8 123.0(4)
C6 C7 H7A 118.5
C8 C7 H7A 118.5
C7 C8 C14 114.8(3)
C7 C8 C9 110.0(2)
C14 C8 C9 108.1(3)
C7 C8 H8A 107.9
C14 C8 H8A 107.9
C9 C8 H8A 107.9
C11 C9 C8 113.0(2)
C11 C9 C10 113.7(3)
C8 C9 C10 110.7(3)
C11 C9 H9A 106.2
C8 C9 H9A 106.2
C10 C9 H9A 106.2
C5 C10 C1 110.4(2)
C5 C10 C9 109.4(3)
C1 C10 C9 114.9(3)
C5 C10 H10A 107.3
C1 C10 H10A 107.3
C9 C10 H10A 107.3
F1 C11 C9 108.3(3)
F1 C11 C12 108.8(3)
C9 C11 C12 114.6(3)
F1 C11 H11A 108.3
C9 C11 H11A 108.3
C12 C11 H11A 108.3
C13 C12 C11 112.8(3)
C13 C12 H12A 109.0
C11 C12 H12A 109.0
C13 C12 H12B 109.0
C11 C12 H12B 109.0
H12A C12 H12B 107.8
C12 C13 C17 116.9(3)
C12 C13 C14 109.3(2)
C17 C13 C14 101.3(3)
C12 C13 C18 112.1(3)
C17 C13 C18 103.5(2)
C14 C13 C18 113.3(3)
C8 C14 C13 111.7(3)
C8 C14 C15 121.6(3)
C13 C14 C15 104.7(3)
C8 C14 H14A 105.9
C13 C14 H14A 105.9
C15 C14 H14A 105.9
C14 C15 C16 101.7(3)
C14 C15 H15A 111.4
C16 C15 H15A 111.4
C14 C15 H15B 111.4
C16 C15 H15B 111.4
H15A C15 H15B 109.3
C17 C16 C15 106.7(4)
C17 C16 H16A 110.4
C15 C16 H16A 110.4
C17 C16 H16B 110.4
C15 C16 H16B 110.4
H16A C16 H16B 108.6
O2 C17 C16 125.9(4)
O2 C17 C13 125.7(5)
C16 C17 C13 108.3(3)
C13 C18 H18A 109.5
C13 C18 H18B 109.5
H18A C18 H18B 109.5
C13 C18 H18C 109.5
H18A C18 H18C 109.5
H18B C18 H18C 109.5

loop_
_geom_bond_atom_site_label_1
_geom_bond_atom_site_label_2
_geom_bond_site_symmetry_2
_geom_bond_distance
_geom_bond_publ_flag
F1 C11 . 1.399(4) ?
O1 C3 . 1.230(4) ?
O2 C17 . 1.212(4) ?
C1 C10 . 1.526(5) ?
C1 C2 . 1.529(4) ?
C1 H1A . .9700 ?
C1 H1B . .9700 ?
C2 C3 . 1.496(5) ?
C2 H2A . .9700 ?
C2 H2B . .9700 ?
C3 C4 . 1.440(6) ?
C4 C5 . 1.344(4) ?
C4 H4A . .9300 ?
C5 C6 . 1.442(5) ?
C5 C10 . 1.515(5) ?
C6 C7 . 1.321(4) ?
C6 H6A . .9300 ?
C7 C8 . 1.498(5) ?
C7 H7A . .9300 ?
C8 C14 . 1.518(4) ?
C8 C9 . 1.532(5) ?
C8 H8A . .9800 ?
C9 C11 . 1.526(5) ?
C9 C10 . 1.535(4) ?
C9 H9A . .9800 ?
C10 H10A . .9800 ?
C11 C12 . 1.530(4) ?
C11 H11A . .9800 ?
C12 C13 . 1.512(5) ?
C12 H12A . .9700 ?
C12 H12B . .9700 ?
C13 C17 . 1.521(5) ?
C13 C14 . 1.530(5) ?
C13 C18 . 1.548(4) ?
C14 C15 . 1.532(6) ?
C14 H14A . .9800 ?
C15 C16 . 1.541(5) ?
C15 H15A . .9700 ?
C15 H15B . .9700 ?
C16 C17 . 1.503(7) ?
C16 H16A . .9700 ?
C16 H16B . .9700 ?
C18 H18A . .9600 ?
C18 H18B . .9600 ?
C18 H18C . .9600 ?

loop_
_geom_hbond_atom_site_label_D
_geom_hbond_atom_site_label_H
_geom_hbond_atom_site_label_A
_geom_hbond_site_symmetry_A
_geom_hbond_distance_DH
_geom_hbond_distance_HA
_geom_hbond_distance_DA
_geom_hbond_angle_DHA
_geom_hbond_publ_flag
C4 H4A O1 2_557 .93 2.46 3.280(5) 147 yes

loop_
_geom_torsion_atom_site_label_1
_geom_torsion_atom_site_label_2
_geom_torsion_atom_site_label_3
_geom_torsion_atom_site_label_4
_geom_torsion
C10 C1 C2 C3 -52.1(4)
C1 C2 C3 O1 -158.9(4)
C1 C2 C3 C4 25.8(5)
O1 C3 C4 C5 -172.8(4)
C2 C3 C4 C5 2.5(5)
C3 C4 C5 C6 172.8(3)
C3 C4 C5 C10 -4.1(5)
C4 C5 C6 C7 179.7(3)
C10 C5 C6 C7 -3.3(5)
C5 C6 C7 C8 -2.6(5)
C6 C7 C8 C14 -144.4(3)
C6 C7 C8 C9 -22.2(4)
C7 C8 C9 C11 -179.3(3)
C14 C8 C9 C11 -53.3(3)
C7 C8 C9 C10 51.8(3)
C14 C8 C9 C10 177.8(3)
C4 C5 C10 C1 -22.5(4)
C6 C5 C10 C1 160.5(3)
C4 C5 C10 C9 -149.9(3)
C6 C5 C10 C9 33.1(4)
C2 C1 C10 C5 49.7(4)
C2 C1 C10 C9 174.1(3)
C11 C9 C10 C5 174.1(3)
C8 C9 C10 C5 -57.4(3)
C11 C9 C10 C1 49.3(4)
C8 C9 C10 C1 177.8(3)
C8 C9 C11 F1 -75.0(3)
C10 C9 C11 F1 52.4(4)
C8 C9 C11 C12 46.6(4)
C10 C9 C11 C12 174.0(3)
F1 C11 C12 C13 75.4(4)
C9 C11 C12 C13 -46.0(4)
C11 C12 C13 C17 166.4(3)
C11 C12 C13 C14 52.2(4)
C11 C12 C13 C18 -74.4(3)
C7 C8 C14 C13 -174.9(3)
C9 C8 C14 C13 62.0(3)
C7 C8 C14 C15 -50.4(4)
C9 C8 C14 C15 -173.5(3)
C12 C13 C14 C8 -62.1(3)
C17 C13 C14 C8 173.9(3)
C18 C13 C14 C8 63.7(4)
C12 C13 C14 C15 164.4(3)
C17 C13 C14 C15 40.4(3)
C18 C13 C14 C15 -69.8(4)
C8 C14 C15 C16 -167.2(3)
C13 C14 C15 C16 -39.6(4)
C14 C15 C16 C17 23.0(4)
C15 C16 C17 O2 -179.6(3)
C15 C16 C17 C13 1.7(4)
C12 C13 C17 O2 37.0(5)
C14 C13 C17 O2 155.7(3)
C18 C13 C17 O2 -86.8(4)
C12 C13 C17 C16 -144.3(3)
C14 C13 C17 C16 -25.6(4)
C18 C13 C17 C16 91.9(4)

loop_
_cod_related_entry_id
_cod_related_entry_database
_cod_related_entry_code
1 ChemSpider 9348836
